data_2000930
loop_
_publ_author_name
'Thorup, N.'
'Hjorth, M.'
'Larsen, J.'
'Bechgaard, K.'

_publ_section_title
;
 Structure of a
 dibenzo[<i>d</i>,<i>d</i>']benzo[1,2-<i>b</i>:4,3-<i>b</i>']dithiophene
 (DBBDT) complex with 7,7,8,8-tetracyano-<i>p</i>-quinodimethane (TCNQ)
;
_journal_issue 5
_journal_name_full 'Acta Crystallographica Section C'
_journal_page_first 949
_journal_page_last 951
_journal_paper_doi 10.1107/S0108270191012453
_journal_volume 48
_journal_year 1992
_chemical_formula_moiety 'C18 H10 S2,C12 H4 N4'
_chemical_formula_sum 'C30 H14 N4 S2'
_chemical_formula_weight 494.59
_symmetry_cell_setting monoclinic
_symmetry_space_group_name_Hall '-P 2ybc'
_symmetry_space_group_name_H-M 'P 1 21/c 1'
_cell_angle_alpha 90
_cell_angle_beta 96.41(2)
_cell_angle_gamma 90
_cell_formula_units_Z 8
_cell_length_a 16.159(7)
_cell_length_b 17.958(2)
_cell_length_c 16.159(7)
_cell_volume 4660(3)
_diffrn_radiation_type Mo
_diffrn_radiation_wavelength 0.71073
_exptl_absorpt_coefficient_mu 0.245
_exptl_crystal_density_diffrn 1.410
_exptl_crystal_F_000 2032
_cod_data_source_file ab0246.cif
_cod_data_source_block ab0246a
_cod_database_code 2000930

loop_
_atom_site_label
_atom_site_fract_x
_atom_site_fract_y
_atom_site_fract_z
_atom_site_U_iso_or_equiv
S(1) .5574(2) .0979(2) .0403(2) .0500(10)
S(2) .4634(2) .0277(2) .3927(2) .0530(10)
C(1) .5662(7) .1898(6) .0723(6) .043(3)
C(2) .5943(8) .2480(6) .0240(7) .055(3)
C(3) .6078(7) .3157(6) .0617(7) .056(3)
C(4) .5955(7) .3266(6) .1441(6) .050(3)
C(5) .5664(7) .2704(5) .1915(6) .043(3)
C(6) .5470(6) .2001(5) .1540(5) .033(3)
C(7) .5216(6) .1312(5) .1900(5) .027(2)
C(8) .4930(6) .1159(6) .2670(6) .034(3)
C(9) .4600(6) .1629(5) .3300(6) .039(3)
C(10) .4344(7) .2372(5) .3261(6) .046(3)
C(11) .4010(7) .2696(6) .3917(6) .052(3)
C(12) .3928(7) .2278(6) .4629(7) .062(3)
C(13) .4100(7) .1552(6) .4685(7) .055(3)
C(14) .4443(7) .1222(6) .4008(6) .045(3)
C(15) .4918(6) .0422(5) .2923(6) .038(3)
C(16) .5074(6) -.0178(6) .2395(6) .039(3)
C(17) .5237(6) -.0030(5) .1610(6) .041(3)
C(18) .5315(6) .0709(5) .1380(5) .031(2)
S(3) .0742(2) .1629(2) .0151(2) .0750(10)
S(4) -.0366(2) .2166(2) .3623(3) .088(2)
C(19) .0832(7) .0698(6) .0426(7) .051(3)
C(20) .1121(7) .0161(6) -.0061(7) .058(3)
C(21) .1224(7) -.0547(6) .0247(7) .061(3)
C(22) .1071(7) -.0705(6) .1069(6) .049(3)
C(23) .0785(7) -.0154(6) .1562(6) .046(3)
C(24) .0616(6) .0568(6) .1227(6) .041(3)
C(25) .0311(7) .1222(6) .1627(6) .046(3)
C(26) -.0013(7) .1336(7) .2384(7) .053(3)
C(27) -.0296(7) .0838(6) .2978(7) .053(3)
C(28) -.0515(6) .0080(5) .2930(6) .047(3)
C(29) -.0806(8) -.0285(7) .3587(7) .067(4)
C(30) -.0896(8) .0094(7) .4340(8) .072(4)
C(31) -.0737(8) .0844(7) .4349(8) .070(4)
C(32) -.0477(8) .1217(7) .3697(8) .071(4)
C(33) -.0070(7) .2105(7) .2632(7) .062(4)
C(34) .0061(7) .2683(7) .2105(7) .068(4)
C(35) .0259(8) .2572(7) .1352(8) .074(4)
C(36) .0407(8) .1844(7) .1075(7) .065(4)
N(1) .8076(6) .2326(5) -.0110(6) .072(3)
N(2) .8182(7) .3758(6) .1976(6) .076(3)
N(3) .7065(6) .0242(5) .5009(6) .067(3)
N(4) .6839(7) -.1262(6) .2955(6) .076(3)
C(37) .7997(7) .2371(6) .0587(7) .049(3)
C(38) .8047(7) .3163(6) .1739(6) .053(3)
C(39) .7891(7) .2431(6) .1431(6) .041(3)
C(40) .7659(7) .1862(5) .1917(6) .037(3)
C(41) .7555(7) .1977(6) .2777(6) .046(3)
C(42) .7371(6) .1413(5) .3265(6) .042(3)
C(43) .7261(7) .0673(5) .2940(6) .042(3)
C(44) .7108(7) .0085(6) .3455(6) .047(3)
C(45) .7062(7) .0175(6) .4306(7) .052(3)
C(46) .6982(7) -.0659(6) .3173(7) .057(3)
C(47) .7342(6) .0565(6) .2069(6) .044(3)
C(48) .7528(6) .1131(5) .1573(6) .042(3)
N(5) .1749(7) .1630(6) .5017(7) .090(4)
N(6) .1696(7) .3505(6) .3324(6) .079(3)
N(7) .3284(6) .0671(5) -.0277(6) .073(3)
N(8) .3324(6) -.1181(5) .1459(5) .064(3)
C(49) .1838(7) .1847(6) .4370(7) .061(3)
C(50) .1832(7) .2888(7) .3443(6) .055(3)
C(51) .1976(7) .2113(6) .3567(6) .045(3)
C(52) .2249(7) .1645(6) .2983(6) .046(3)
C(53) .2396(6) .1922(6) .2184(6) .045(3)
C(54) .2649(6) .1472(5) .1603(6) .041(3)
C(55) .2794(6) .0682(5) .1780(6) .036(3)
C(56) .3051(7) .0219(6) .1185(6) .043(3)
C(57) .3176(7) .0465(6) .0362(7) .052(3)
C(58) .3180(7) -.0566(6) .1337(6) .045(3)
C(59) .2645(6) .0415(6) .2583(6) .045(3)
C(60) .2396(7) .0871(6) .3166(6) .049(3)
H(2) .6050(8) .2391(6) -.0401(7) ?
H(3) .6279(7) .3620(6) .0261(7) ?
H(4) .6097(7) .3803(6) .1723(6) ?
H(5) .5585(7) .2791(5) .2563(6) ?
H(10) .4418(7) .2689(5) .2706(6) ?
H(11) .3811(7) .3271(6) .3879(6) ?
H(12) .3710(7) .2553(6) .5157(7) ?
H(13) .3988(7) .1231(6) .5227(7) ?
H(16) .5068(6) -.0743(6) .2623(6) ?
H(17) .5299(6) -.0474(5) .1171(6) ?
H(20) .1258(7) .0301(6) -.0681(7) ?
H(21) .1421(7) -.0987(6) -.0144(7) ?
H(22) .1191(7) -.1257(6) .1321(6) ?
H(23) .0689(7) -.0266(6) .2201(6) ?
H(28) -.0445(6) -.0220(5) .2363(6) ?
H(29) -.0974(8) -.0867(7) .3532(7) ?
H(30) -.1080(8) -.0190(7) .4880(8) ?
H(31) -.0821(8) .1154(7) .4906(8) ?
H(34) -.0017(7) .3245(7) .2320(7) ?
H(35) .0329(8) .3037(7) .0942(8) ?
H(41) .7621(7) .2534(6) .3028(6) ?
H(42) .7299(6) .1513(5) .3912(6) ?
H(47) .7243(6) .0016(6) .1802(6) ?
H(48) .7582(6) .1046(5) .0920(6) ?
H(53) .2309(6) .2507(6) .2047(6) ?
H(54) .2751(6) .1686(5) .0998(6) ?
H(59) .2750(6) -.0167(6) .2726(6) ?
H(60) .2301(7) .0661(6) .3774(6) ?

loop_
_geom_bond_atom_site_label_1
_geom_bond_atom_site_label_2
_geom_bond_distance
C(1) S(1) 1.731(11)
C(14) S(2) 1.733(11)
C(2) C(1) 1.410(14)
C(3) C(2) 1.367(14)
C(5) C(4) 1.381(13)
C(7) C(6) 1.447(12)
C(18) C(7) 1.391(12)
C(15) C(8) 1.385(14)
C(14) C(9) 1.404(13)
C(12) C(11) 1.392(14)
C(14) C(13) 1.411(14)
C(17) C(16) 1.351(12)
C(19) S(3) 1.732(12)
C(32) S(4) 1.720(14)
C(20) C(19) 1.360(14)
C(21) C(20) 1.368(15)
C(23) C(22) 1.382(13)
C(25) C(24) 1.453(14)
C(36) C(25) 1.449(14)
C(33) C(26) 1.444(16)
C(32) C(27) 1.404(15)
C(30) C(29) 1.417(15)
C(32) C(31) 1.354(15)
C(35) C(34) 1.307(15)
C(37) N(1) 1.149(11)
C(45) N(3) 1.142(11)
C(39) C(37) 1.398(14)
C(40) C(39) 1.366(13)
C(48) C(40) 1.432(13)
C(43) C(42) 1.434(13)
C(47) C(43) 1.441(13)
C(46) C(44) 1.419(15)
C(49) N(5) 1.141(12)
C(57) N(7) 1.129(11)
C(51) C(49) 1.422(15)
C(52) C(51) 1.372(13)
C(60) C(52) 1.434(14)
C(55) C(54) 1.460(13)
C(59) C(55) 1.429(13)
C(18) S(1) 1.746(10)
C(15) S(2) 1.754(10)
C(6) C(1) 1.403(13)
C(4) C(3) 1.383(13)
C(6) C(5) 1.420(13)
C(8) C(7) 1.401(12)
C(9) C(8) 1.469(13)
C(10) C(9) 1.396(13)
C(11) C(10) 1.372(13)
C(13) C(12) 1.333(14)
C(16) C(15) 1.415(13)
C(18) C(17) 1.387(13)
C(36) S(3) 1.688(12)
C(33) S(4) 1.726(12)
C(24) C(19) 1.398(13)
C(22) C(21) 1.408(14)
C(24) C(23) 1.421(14)
C(26) C(25) 1.399(14)
C(27) C(26) 1.423(13)
C(28) C(27) 1.408(14)
C(29) C(28) 1.373(14)
C(31) C(30) 1.371(16)
C(34) C(33) 1.374(15)
C(36) C(35) 1.411(15)
C(38) N(2) 1.148(12)
C(46) N(4) 1.155(12)
C(39) C(38) 1.418(14)
C(41) C(40) 1.432(13)
C(42) C(41) 1.337(13)
C(44) C(43) 1.383(13)
C(45) C(44) 1.395(14)
C(48) C(47) 1.349(13)
C(50) N(6) 1.142(12)
C(58) N(8) 1.140(11)
C(51) C(50) 1.422(15)
C(53) C(52) 1.429(13)
C(54) C(53) 1.336(13)
C(56) C(55) 1.371(13)
C(57) C(56) 1.436(14)
